data_7107776
loop_
_publ_author_name
'Zhouqing Xu'
'Qiang Wang'
'Huijun Li'
'Wei Meng'
'Yi Han'
'Hongwei Hou'
'Yaoting Fan'

_publ_section_title
;
 Self-assembly of unprecedented [8 + 12] Cu-metallamacrocycle-based 3D
 metal-organic frameworks
;
_journal_name_full Chem.Commun.
_journal_page_first 5736
_journal_paper_doi 10.1039/c2cc31590d
_journal_volume 48
_journal_year 2012
_chemical_formula_moiety 'C28 H49 Cu4 N17 O19 S2'
_chemical_formula_sum 'C28 H49 Cu4 N17 O19 S2'
_chemical_formula_weight 1246.12
_chemical_name_systematic
;
?
;
_space_group_IT_number 148
_symmetry_cell_setting trigonal
_symmetry_space_group_name_Hall '-R 3'
_symmetry_space_group_name_H-M 'R -3 :H'
_atom_sites_solution_hydrogens geom
_atom_sites_solution_primary direct
_atom_sites_solution_secondary difmap
_audit_creation_method SHELXL-97
_cell_angle_alpha 90.00
_cell_angle_beta 90.00
_cell_angle_gamma 120.00
_cell_formula_units_Z 18
_cell_length_a 41.3528(18)
_cell_length_b 41.3528(18)
_cell_length_c 18.2765(15)
_cell_measurement_temperature 296(2)
_cell_measurement_theta_max 28.25
_cell_measurement_theta_min 1.25
_cell_volume 27067(3)
_computing_cell_refinement 'Bruker XSCANS'
_computing_data_collection 'Bruker XSCANS'
_computing_data_reduction 'Bruker SHELXTL'
_computing_molecular_graphics 'Bruker SHELXTL'
_computing_publication_material 'Bruker SHELXTL'
_computing_structure_refinement 'SHELXL-97 (Sheldrick, 1997)'
_computing_structure_solution 'SHELXS-97 (Sheldrick, 1990)'
_diffrn_ambient_temperature 296(2)
_diffrn_measured_fraction_theta_full 0.995
_diffrn_measured_fraction_theta_max 0.995
_diffrn_measurement_device_type 'Bruker SMART APEX CCD'
_diffrn_measurement_method '\w scans'
_diffrn_radiation_monochromator graphite
_diffrn_radiation_source 'fine-focus sealed tube'
_diffrn_radiation_type MoK\a
_diffrn_radiation_wavelength 0.71073
_diffrn_reflns_av_R_equivalents 0.0619
_diffrn_reflns_av_sigmaI/netI 0.0817
_diffrn_reflns_limit_h_max 54
_diffrn_reflns_limit_h_min -52
_diffrn_reflns_limit_k_max 40
_diffrn_reflns_limit_k_min -54
_diffrn_reflns_limit_l_max 24
_diffrn_reflns_limit_l_min -20
_diffrn_reflns_number 58156
_diffrn_reflns_theta_full 28.25
_diffrn_reflns_theta_max 28.25
_diffrn_reflns_theta_min 1.25
_exptl_absorpt_coefficient_mu 1.535
_exptl_absorpt_correction_T_max 0.661
_exptl_absorpt_correction_T_min 0.590
_exptl_absorpt_correction_type multi-scan
_exptl_absorpt_process_details 'SADABS (Bruker, 2008)'
_exptl_crystal_colour green
_exptl_crystal_density_diffrn 1.376
_exptl_crystal_density_method 'not measured'
_exptl_crystal_description rhombus
_exptl_crystal_F_000 11448
_exptl_crystal_size_max 0.35
_exptl_crystal_size_mid 0.30
_exptl_crystal_size_min 0.27
_platon_squeeze_details
;
;
_refine_diff_density_max 0.754
_refine_diff_density_min -0.388
_refine_diff_density_rms 0.106
_refine_ls_extinction_method none
_refine_ls_goodness_of_fit_ref 0.998
_refine_ls_hydrogen_treatment mixed
_refine_ls_matrix_type full
_refine_ls_number_parameters 564
_refine_ls_number_reflns 14834
_refine_ls_number_restraints 28
_refine_ls_restrained_S_all 1.001
_refine_ls_R_factor_all 0.1004
_refine_ls_R_factor_gt 0.0552
_refine_ls_shift/su_max 0.001
_refine_ls_shift/su_mean 0.000
_refine_ls_structure_factor_coef Fsqd
_refine_ls_weighting_details 'calc w=1/[\s^2^(Fo^2^)+(0.0733P)^2^+61.0308P] where P=(Fo^2^+2Fc^2^)/3'
_refine_ls_weighting_scheme calc
_refine_ls_wR_factor_gt 0.1523
_refine_ls_wR_factor_ref 0.1649
_reflns_number_gt 7871
_reflns_number_total 14834
_reflns_threshold_expression >2sigma(I)
_cod_data_source_file c2cc31590d.txt
_cod_data_source_block complex-1
_cod_original_sg_symbol_H-M R-3
_cod_database_code 7107776

loop_
_symmetry_equiv_pos_as_xyz
'x, y, z'
'-y, x-y, z'
'-x+y, -x, z'
'x+2/3, y+1/3, z+1/3'
'-y+2/3, x-y+1/3, z+1/3'
'-x+y+2/3, -x+1/3, z+1/3'
'x+1/3, y+2/3, z+2/3'
'-y+1/3, x-y+2/3, z+2/3'
'-x+y+1/3, -x+2/3, z+2/3'
'-x, -y, -z'
'y, -x+y, -z'
'x-y, x, -z'
'-x+2/3, -y+1/3, -z+1/3'
'y+2/3, -x+y+1/3, -z+1/3'
'x-y+2/3, x+1/3, -z+1/3'
'-x+1/3, -y+2/3, -z+2/3'
'y+1/3, -x+y+2/3, -z+2/3'
'x-y+1/3, x+2/3, -z+2/3'

loop_
_atom_site_label
_atom_site_type_symbol
_atom_site_fract_x
_atom_site_fract_y
_atom_site_fract_z
_atom_site_U_iso_or_equiv
_atom_site_adp_type
_atom_site_occupancy
_atom_site_symmetry_multiplicity
_atom_site_calc_flag
_atom_site_refinement_flags
Cu1 Cu 0.422512(14) 0.127703(14) 0.42765(3) 0.03565(14) Uani 1 1 d .
Cu2 Cu 0.408526(15) 0.028816(15) 0.49975(3) 0.03887(15) Uani 1 1 d .
Cu3 Cu 0.413739(16) 0.226419(15) 0.39486(3) 0.04015(15) Uani 1 1 d .
Cu4 Cu 0.408245(16) -0.074350(15) 0.52230(3) 0.04179(15) Uani 1 1 d .
N1 N 0.45036(11) -0.08155(11) 0.4794(2) 0.0457(9) Uani 1 1 d .
N2 N 0.43882(10) -0.02562(10) 0.4746(2) 0.0406(9) Uani 1 1 d .
N3 N 0.43618(10) 0.00508(10) 0.46152(19) 0.0392(8) Uani 1 1 d .
N4 N 0.48336(10) 0.00913(10) 0.3924(2) 0.0421(9) Uani 1 1 d .
N5 N 0.44373(9) 0.06901(9) 0.42756(18) 0.0334(8) Uani 1 1 d .
N6 N 0.45073(9) 0.10263(9) 0.39928(18) 0.0336(8) Uani 1 1 d .
N8 N 0.38306(13) 0.24014(12) 0.4644(2) 0.0586(12) Uani 1 1 d .
N9 N 0.39657(11) 0.18545(10) 0.4651(2) 0.0454(9) Uani 1 1 d .
N10 N 0.39834(11) 0.15376(10) 0.47479(19) 0.0400(9) Uani 1 1 d .
N11 N 0.36188(15) 0.15547(13) 0.5641(2) 0.0694(14) Uani 1 1 d .
N12 N 0.39496(11) 0.09204(10) 0.5111(2) 0.0438(9) Uani 1 1 d .
N13 N 0.38862(12) 0.05881(11) 0.5380(2) 0.0499(10) Uani 1 1 d .
N14 N 0.35573(16) 0.07774(14) 0.6052(3) 0.0835(18) Uani 1 1 d .
N15 N 0.5251(2) 0.2901(3) 0.4913(6) 0.170(4) Uani 1 1 d D
N16 N 0.3213(4) -0.1410(5) 0.3610(7) 0.318(9) Uani 1 1 d DU
O1 O 0.42660(9) 0.20013(9) 0.32078(16) 0.0464(8) Uani 1 1 d .
O2 O 0.49369(9) 0.22954(9) 0.31060(19) 0.0582(9) Uani 1 1 d .
O3 O 0.46095(8) 0.17358(8) 0.37815(16) 0.0436(7) Uani 1 1 d .
O5 O 0.33700(9) -0.04276(10) 0.63298(18) 0.0557(9) Uani 1 1 d .
O6 O 0.37018(8) -0.06225(8) 0.55402(17) 0.0463(8) Uani 1 1 d .
O7 O 0.39917(9) 0.00220(8) 0.59299(16) 0.0457(8) Uani 1 1 d .
O9 O 0.36222(11) 0.00066(12) 0.4161(2) 0.0632(11) Uani 1 1 d .
O10 O 0.46760(13) 0.26689(12) 0.4446(2) 0.0808(13) Uani 1 1 d .
O11 O 0.37410(14) -0.10413(13) 0.4216(2) 0.0844(13) Uani 1 1 d .
O12 O 0.5453(5) 0.3131(4) 0.2447(9) 0.417(11) Uani 1 1 d .
O13 O 0.4201(5) 0.0464(4) 0.7768(8) 0.399(10) Uani 1 1 d .
O14 O 0.4313(6) 0.9299(6) 0.2461(11) 0.490(13) Uani 1 1 d .
O15 O 0.5288(4) 0.8258(4) 0.3898(11) 0.411(11) Uani 1 1 d .
S2 S 0.37402(3) -0.03716(3) 0.61581(6) 0.0381(3) Uani 1 1 d .
S1 S 0.45917(3) 0.19469(3) 0.31442(6) 0.0381(3) Uani 1 1 d .
C1 C 0.45462(16) -0.11113(14) 0.4857(3) 0.0560(13) Uani 1 1 d .
H1 H 0.4374 -0.1313 0.5135 0.067 Uiso 1 1 calc R
C2 C 0.48362(17) -0.11335(16) 0.4525(3) 0.0618(15) Uani 1 1 d .
H2 H 0.4862 -0.1343 0.4586 0.074 Uiso 1 1 calc R
C3 C 0.50851(16) -0.08356(17) 0.4101(3) 0.0663(15) Uani 1 1 d .
H3 H 0.5281 -0.0845 0.3870 0.080 Uiso 1 1 calc R
C4 C 0.50476(14) -0.05271(15) 0.4019(3) 0.0531(12) Uani 1 1 d .
H4 H 0.5215 -0.0324 0.3738 0.064 Uiso 1 1 calc R
C5 C 0.47505(13) -0.05294(13) 0.4368(2) 0.0433(11) Uani 1 1 d .
C6 C 0.46661(12) -0.02237(12) 0.4331(2) 0.0397(10) Uani 1 1 d .
C7 C 0.46352(12) 0.02492(12) 0.4127(2) 0.0370(10) Uani 1 1 d .
C8 C 0.46632(11) 0.06032(11) 0.3930(2) 0.0336(9) Uani 1 1 d .
C10 C 0.3780(2) 0.27004(16) 0.4602(3) 0.080(2) Uani 1 1 d .
H10 H 0.3881 0.2862 0.4206 0.096 Uiso 1 1 calc R
C11 C 0.3586(3) 0.2773(2) 0.5121(4) 0.119(3) Uani 1 1 d .
H11 H 0.3562 0.2985 0.5086 0.143 Uiso 1 1 calc R
C12 C 0.3428(3) 0.2532(2) 0.5687(4) 0.138(4) Uani 1 1 d .
H12 H 0.3288 0.2572 0.6035 0.165 Uiso 1 1 calc R
C13 C 0.3478(2) 0.2224(2) 0.5745(4) 0.106(3) Uani 1 1 d .
H13 H 0.3376 0.2058 0.6133 0.127 Uiso 1 1 calc R
C14 C 0.36834(18) 0.21721(16) 0.5210(3) 0.0672(17) Uani 1 1 d .
C15 C 0.37472(16) 0.18498(14) 0.5191(3) 0.0548(13) Uani 1 1 d .
C16 C 0.37718(15) 0.13715(13) 0.5331(3) 0.0509(13) Uani 1 1 d .
C17 C 0.37496(15) 0.10214(14) 0.5530(3) 0.0543(13) Uani 1 1 d .
C18 C 0.36525(19) 0.05142(17) 0.5938(3) 0.079(2) Uani 1 1 d .
H18 H 0.3563 0.0300 0.6223 0.095 Uiso 1 1 calc R
C20 C 0.4907(3) 0.2630(3) 0.4676(5) 0.128(3) Uani 1 1 d .
H20 H 0.4859 0.2386 0.4709 0.153 Uiso 1 1 calc R
C21 C 0.5365(4) 0.3289(3) 0.4880(10) 0.258(9) Uani 1 1 d D
H21A H 0.5209 0.3311 0.4519 0.387 Uiso 1 1 d R
H21B H 0.5621 0.3425 0.4723 0.387 Uiso 1 1 d R
H21C H 0.5340 0.3388 0.5337 0.387 Uiso 1 1 d R
C22 C 0.5525(5) 0.2808(5) 0.5253(13) 0.375(16) Uani 1 1 d D
H22A H 0.5492 0.2809 0.5773 0.562 Uiso 1 1 d R
H22B H 0.5774 0.2999 0.5126 0.562 Uiso 1 1 d R
H22C H 0.5488 0.2569 0.5105 0.562 Uiso 1 1 d R
C23 C 0.3401(4) -0.1242(4) 0.4193(6) 0.169(5) Uani 1 1 d U
H23 H 0.3268 -0.1276 0.4625 0.203 Uiso 1 1 calc R
C24 C 0.2795(5) -0.1675(8) 0.3669(13) 0.50(2) Uani 1 1 d DU
H24A H 0.2767 -0.1891 0.3417 0.745 Uiso 1 1 d R
H24B H 0.2636 -0.1596 0.3448 0.745 Uiso 1 1 d R
H24C H 0.2727 -0.1736 0.4174 0.745 Uiso 1 1 d R
C25 C 0.3412(7) -0.1226(9) 0.2879(9) 0.58(3) Uani 1 1 d DU
H25A H 0.3427 -0.1404 0.2565 0.871 Uiso 1 1 d R
H25B H 0.3659 -0.1036 0.3016 0.871 Uiso 1 1 d R
H25C H 0.3290 -0.1113 0.2625 0.871 Uiso 1 1 d R
O4 O 0.45362(8) 0.17252(9) 0.24696(17) 0.0478(8) Uani 1 1 d .
O8 O 0.39168(9) -0.04405(9) 0.67808(17) 0.0506(8) Uani 1 1 d .
N7 N 0.48782(9) 0.08605(10) 0.34356(18) 0.0354(8) Uani 1 1 d .
C9 C 0.47695(12) 0.11174(12) 0.3495(2) 0.0380(10) Uani 1 1 d .
H9 H 0.4868 0.1334 0.3216 0.046 Uiso 1 1 calc R
C19 C 0.3588(2) -0.0300(2) 0.3738(4) 0.105(3) Uani 1 1 d .
H19A H 0.3799 -0.0214 0.3416 0.157 Uiso 1 1 calc R
H19B H 0.3363 -0.0405 0.3454 0.157 Uiso 1 1 calc R
H19C H 0.3580 -0.0488 0.4059 0.157 Uiso 1 1 calc R
H9A H 0.3675(19) 0.0163(19) 0.392(4) 0.08(3) Uiso 1 1 d .

loop_
_atom_site_aniso_label
_atom_site_aniso_U_11
_atom_site_aniso_U_22
_atom_site_aniso_U_33
_atom_site_aniso_U_23
_atom_site_aniso_U_13
_atom_site_aniso_U_12
Cu1 0.0381(3) 0.0341(3) 0.0376(3) 0.0047(2) 0.0053(2) 0.0202(2)
Cu2 0.0426(3) 0.0360(3) 0.0427(3) 0.0091(2) 0.0109(2) 0.0231(3)
Cu3 0.0516(3) 0.0369(3) 0.0376(3) 0.0023(2) 0.0012(2) 0.0263(3)
Cu4 0.0476(3) 0.0372(3) 0.0444(3) 0.0025(2) 0.0032(3) 0.0240(3)
N1 0.058(3) 0.043(2) 0.044(2) 0.0005(18) -0.0022(19) 0.032(2)
N2 0.042(2) 0.038(2) 0.048(2) 0.0074(17) 0.0050(17) 0.0248(18)
N3 0.045(2) 0.037(2) 0.044(2) 0.0083(16) 0.0081(17) 0.0268(18)
N4 0.040(2) 0.044(2) 0.051(2) 0.0023(18) 0.0068(17) 0.0273(18)
N5 0.0362(19) 0.0340(19) 0.0335(18) 0.0061(15) 0.0049(15) 0.0201(16)
N6 0.0317(18) 0.0301(18) 0.0372(19) 0.0036(15) 0.0032(15) 0.0140(15)
N8 0.093(3) 0.048(2) 0.052(3) 0.009(2) 0.019(2) 0.048(3)
N9 0.064(3) 0.043(2) 0.040(2) 0.0033(17) 0.0056(19) 0.035(2)
N10 0.057(2) 0.034(2) 0.037(2) 0.0035(16) 0.0080(17) 0.0290(19)
N11 0.112(4) 0.067(3) 0.059(3) 0.025(2) 0.043(3) 0.067(3)
N12 0.052(2) 0.041(2) 0.046(2) 0.0126(17) 0.0144(18) 0.0280(19)
N13 0.066(3) 0.047(2) 0.053(2) 0.0198(19) 0.023(2) 0.040(2)
N14 0.138(5) 0.077(3) 0.075(3) 0.046(3) 0.065(3) 0.082(4)
N15 0.108(6) 0.185(10) 0.220(10) -0.048(8) -0.080(7) 0.075(7)
N16 0.227(12) 0.378(18) 0.153(8) -0.038(11) -0.046(9) 0.004(13)
O1 0.057(2) 0.055(2) 0.0390(17) -0.0038(15) -0.0018(15) 0.0367(17)
O2 0.051(2) 0.0360(18) 0.063(2) 0.0059(16) -0.0042(17) 0.0027(16)
O3 0.0348(16) 0.0409(17) 0.0521(19) 0.0110(14) 0.0031(14) 0.0167(14)
O5 0.0439(19) 0.066(2) 0.060(2) -0.0043(18) 0.0055(16) 0.0293(18)
O6 0.0405(18) 0.0418(18) 0.057(2) -0.0042(15) 0.0020(15) 0.0207(15)
O7 0.060(2) 0.0334(16) 0.0425(18) 0.0093(13) 0.0085(15) 0.0230(16)
O9 0.060(2) 0.051(2) 0.073(3) 0.007(2) -0.008(2) 0.022(2)
O10 0.080(3) 0.072(3) 0.088(3) -0.011(2) -0.043(2) 0.036(2)
O11 0.091(3) 0.082(3) 0.076(3) -0.020(2) -0.030(3) 0.040(3)
O12 0.358(19) 0.275(15) 0.39(2) 0.051(15) 0.046(16) -0.012(14)
O13 0.54(3) 0.326(18) 0.245(13) 0.055(12) -0.011(15) 0.151(18)
O14 0.48(3) 0.53(3) 0.35(2) -0.06(2) -0.16(2) 0.17(3)
O15 0.223(13) 0.331(17) 0.64(3) 0.072(18) -0.144(16) 0.109(13)
S2 0.0388(6) 0.0354(6) 0.0416(6) 0.0070(5) 0.0070(5) 0.0197(5)
S1 0.0370(6) 0.0323(6) 0.0422(6) 0.0004(5) -0.0008(5) 0.0151(5)
C1 0.077(4) 0.045(3) 0.058(3) 0.003(2) 0.004(3) 0.039(3)
C2 0.080(4) 0.058(3) 0.070(4) -0.004(3) -0.002(3) 0.051(3)
C3 0.063(4) 0.080(4) 0.076(4) -0.005(3) 0.004(3) 0.051(3)
C4 0.053(3) 0.059(3) 0.058(3) 0.004(2) 0.005(2) 0.036(3)
C5 0.052(3) 0.051(3) 0.036(2) -0.001(2) -0.001(2) 0.032(2)
C6 0.038(2) 0.043(3) 0.042(2) -0.001(2) -0.002(2) 0.022(2)
C7 0.034(2) 0.042(2) 0.037(2) 0.0026(19) 0.0041(18) 0.020(2)
C8 0.028(2) 0.039(2) 0.035(2) 0.0032(18) -0.0009(17) 0.0168(19)
C10 0.140(6) 0.061(4) 0.069(4) 0.019(3) 0.042(4) 0.072(4)
C11 0.230(10) 0.115(6) 0.082(5) 0.039(4) 0.076(6) 0.139(7)
C12 0.263(12) 0.130(7) 0.102(6) 0.049(5) 0.097(7) 0.159(8)
C13 0.187(8) 0.111(6) 0.073(4) 0.031(4) 0.066(5) 0.114(6)
C14 0.110(5) 0.065(4) 0.053(3) 0.015(3) 0.033(3) 0.064(4)
C15 0.080(4) 0.055(3) 0.049(3) 0.005(2) 0.021(3) 0.048(3)
C16 0.076(4) 0.047(3) 0.044(3) 0.014(2) 0.024(3) 0.041(3)
C17 0.073(4) 0.053(3) 0.052(3) 0.016(2) 0.025(3) 0.043(3)
C18 0.111(5) 0.078(4) 0.078(4) 0.045(3) 0.063(4) 0.068(4)
C20 0.139(9) 0.124(8) 0.128(8) -0.049(6) -0.055(7) 0.072(7)
C21 0.256(18) 0.082(8) 0.39(2) 0.007(11) -0.103(16) 0.046(10)
C22 0.25(2) 0.27(2) 0.64(4) -0.09(2) -0.25(3) 0.162(18)
C23 0.187(11) 0.187(12) 0.108(7) -0.040(7) -0.046(8) 0.075(10)
C24 0.193(15) 0.65(5) 0.36(3) -0.07(3) -0.088(15) -0.01(2)
C25 0.50(3) 0.84(5) 0.110(9) -0.06(2) 0.077(16) 0.11(3)
O4 0.0347(17) 0.0514(19) 0.056(2) -0.0135(16) -0.0029(14) 0.0201(15)
O8 0.055(2) 0.0436(19) 0.0498(19) 0.0127(15) -0.0017(16) 0.0224(17)
N7 0.0354(19) 0.037(2) 0.0353(19) 0.0058(15) 0.0051(15) 0.0193(17)
C9 0.035(2) 0.039(2) 0.041(2) 0.0077(19) 0.0076(19) 0.019(2)
C19 0.108(6) 0.077(5) 0.117(6) -0.003(5) -0.035(5) 0.037(5)

loop_
_atom_type_symbol
_atom_type_description
_atom_type_scat_dispersion_real
_atom_type_scat_dispersion_imag
_atom_type_scat_source
C C 0.0033 0.0016 'International Tables Vol C Tables 4.2.6.8 and 6.1.1.4'
H H 0.0000 0.0000 'International Tables Vol C Tables 4.2.6.8 and 6.1.1.4'
N N 0.0061 0.0033 'International Tables Vol C Tables 4.2.6.8 and 6.1.1.4'
O O 0.0106 0.0060 'International Tables Vol C Tables 4.2.6.8 and 6.1.1.4'
S S 0.1246 0.1234 'International Tables Vol C Tables 4.2.6.8 and 6.1.1.4'
Cu Cu 0.3201 1.2651 'International Tables Vol C Tables 4.2.6.8 and 6.1.1.4'

loop_
_geom_angle_atom_site_label_1
_geom_angle_atom_site_label_2
_geom_angle_atom_site_label_3
_geom_angle
_geom_angle_site_symmetry_1
_geom_angle_site_symmetry_3
N6 Cu1 O3 88.92(13) . .
N6 Cu1 N10 169.18(15) . .
O3 Cu1 N10 93.37(14) . .
N6 Cu1 N12 94.58(14) . .
O3 Cu1 N12 158.24(15) . .
N10 Cu1 N12 79.46(14) . .
N6 Cu1 O8 98.69(13) . 8_544
O3 Cu1 O8 102.86(12) . 8_544
N10 Cu1 O8 91.11(14) . 8_544
N12 Cu1 O8 97.83(14) . 8_544
N13 Cu2 O7 91.06(14) . .
N13 Cu2 N3 171.42(17) . .
O7 Cu2 N3 91.69(14) . .
N13 Cu2 N5 94.01(14) . .
O7 Cu2 N5 151.14(14) . .
N3 Cu2 N5 79.73(14) . .
N13 Cu2 O9 92.98(17) . .
O7 Cu2 O9 114.80(15) . .
N3 Cu2 O9 93.25(16) . .
N5 Cu2 O9 93.30(15) . .
N9 Cu3 O1 93.13(14) . .
N9 Cu3 N7 167.35(16) . 17
O1 Cu3 N7 91.84(13) . 17
N9 Cu3 N8 80.05(15) . .
O1 Cu3 N8 161.34(16) . .
N7 Cu3 N8 91.64(15) 17 .
N9 Cu3 O10 100.28(17) . .
O1 Cu3 O10 104.68(16) . .
N7 Cu3 O10 89.69(15) 17 .
N8 Cu3 O10 93.66(19) . .
O4 Cu4 O6 91.79(13) 6 .
O4 Cu4 N2 169.99(14) 6 .
O6 Cu4 N2 93.23(14) . .
O4 Cu4 N1 95.47(14) 6 .
O6 Cu4 N1 172.63(14) . .
N2 Cu4 N1 79.80(15) . .
O4 Cu4 O11 92.65(16) 6 .
O6 Cu4 O11 90.98(16) . .
N2 Cu4 O11 95.92(17) . .
N1 Cu4 O11 87.39(17) . .
C1 N1 C5 117.7(4) . .
C1 N1 Cu4 127.7(4) . .
C5 N1 Cu4 114.4(3) . .
C6 N2 N3 106.1(3) . .
C6 N2 Cu4 116.0(3) . .
N3 N2 Cu4 136.9(3) . .
C7 N3 N2 104.6(3) . .
C7 N3 Cu2 116.8(3) . .
N2 N3 Cu2 138.3(3) . .
C7 N4 C6 100.1(3) . .
C8 N5 N6 106.1(3) . .
C8 N5 Cu2 113.6(3) . .
N6 N5 Cu2 140.2(3) . .
C9 N6 N5 106.0(3) . .
C9 N6 Cu1 130.3(3) . .
N5 N6 Cu1 123.5(2) . .
C14 N8 C10 118.1(4) . .
C14 N8 Cu3 114.1(3) . .
C10 N8 Cu3 127.7(4) . .
C15 N9 N10 104.7(4) . .
C15 N9 Cu3 116.7(3) . .
N10 N9 Cu3 138.5(3) . .
C16 N10 N9 105.2(3) . .
C16 N10 Cu1 116.4(3) . .
N9 N10 Cu1 138.4(3) . .
C16 N11 C15 100.0(4) . .
C17 N12 N13 105.8(3) . .
C17 N12 Cu1 114.4(3) . .
N13 N12 Cu1 139.7(3) . .
C18 N13 N12 105.1(4) . .
C18 N13 Cu2 128.6(3) . .
N12 N13 Cu2 126.3(3) . .
C17 N14 C18 101.4(4) . .
C20 N15 C21 122.1(10) . .
C20 N15 C22 122.0(11) . .
C21 N15 C22 115.8(11) . .
C23 N16 C24 119.2(16) . .
C23 N16 C25 114.5(15) . .
C24 N16 C25 123.3(16) . .
S1 O1 Cu3 131.06(19) . .
S1 O3 Cu1 132.18(18) . .
S2 O6 Cu4 125.63(19) . .
S2 O7 Cu2 133.8(2) . .
C19 O9 Cu2 120.2(4) . .
C19 O9 H9A 109(6) . .
Cu2 O9 H9A 98(6) . .
C20 O10 Cu3 130.8(6) . .
C23 O11 Cu4 125.9(7) . .
O5 S2 O8 112.9(2) . .
O5 S2 O7 109.7(2) . .
O8 S2 O7 106.79(19) . .
O5 S2 O6 108.30(19) . .
O8 S2 O6 110.25(19) . .
O7 S2 O6 108.83(18) . .
O2 S1 O3 108.22(19) . .
O2 S1 O4 110.4(2) . .
O3 S1 O4 109.10(19) . .
O2 S1 O1 112.1(2) . .
O3 S1 O1 110.26(18) . .
O4 S1 O1 106.76(18) . .
N1 C1 C2 122.8(5) . .
N1 C1 H1 118.6 . .
C2 C1 H1 118.6 . .
C3 C2 C1 118.0(5) . .
C3 C2 H2 121.0 . .
C1 C2 H2 121.0 . .
C2 C3 C4 120.8(5) . .
C2 C3 H3 119.6 . .
C4 C3 H3 119.6 . .
C5 C4 C3 117.2(5) . .
C5 C4 H4 121.4 . .
C3 C4 H4 121.4 . .
N1 C5 C4 123.4(4) . .
N1 C5 C6 112.2(4) . .
C4 C5 C6 124.4(4) . .
N2 C6 N4 114.4(4) . .
N2 C6 C5 116.8(4) . .
N4 C6 C5 128.8(4) . .
N4 C7 N3 114.8(4) . .
N4 C7 C8 131.8(4) . .
N3 C7 C8 113.3(4) . .
N5 C8 N7 112.7(4) . .
N5 C8 C7 116.5(4) . .
N7 C8 C7 130.8(4) . .
N8 C10 C11 122.4(5) . .
N8 C10 H10 118.8 . .
C11 C10 H10 118.8 . .
C12 C11 C10 119.0(6) . .
C12 C11 H11 120.5 . .
C10 C11 H11 120.5 . .
C11 C12 C13 119.6(6) . .
C11 C12 H12 120.2 . .
C13 C12 H12 120.2 . .
C14 C13 C12 118.2(6) . .
C14 C13 H13 120.9 . .
C12 C13 H13 120.9 . .
N8 C14 C13 122.6(5) . .
N8 C14 C15 113.6(4) . .
C13 C14 C15 123.7(5) . .
N9 C15 N11 115.1(4) . .
N9 C15 C14 115.4(4) . .
N11 C15 C14 129.6(4) . .
N10 C16 N11 115.0(4) . .
N10 C16 C17 114.4(4) . .
N11 C16 C17 130.6(4) . .
N14 C17 N12 113.8(4) . .
N14 C17 C16 130.9(4) . .
N12 C17 C16 115.3(4) . .
N13 C18 N14 113.9(5) . .
N13 C18 H18 123.1 . .
N14 C18 H18 123.1 . .
O10 C20 N15 127.6(10) . .
O10 C20 H20 116.2 . .
N15 C20 H20 116.2 . .
N15 C21 H21A 106.1 . .
N15 C21 H21B 108.8 . .
H21A C21 H21B 109.5 . .
N15 C21 H21C 113.5 . .
H21A C21 H21C 109.5 . .
H21B C21 H21C 109.5 . .
N15 C22 H22A 106.3 . .
N15 C22 H22B 108.9 . .
H22A C22 H22B 109.5 . .
N15 C22 H22C 113.1 . .
H22A C22 H22C 109.5 . .
H22B C22 H22C 109.5 . .
O11 C23 N16 124.6(13) . .
O11 C23 H23 117.7 . .
N16 C23 H23 117.7 . .
N16 C24 H24A 101.6 . .
N16 C24 H24B 116.7 . .
H24A C24 H24B 109.5 . .
N16 C24 H24C 109.7 . .
H24A C24 H24C 109.5 . .
H24B C24 H24C 109.5 . .
N16 C25 H25A 110.9 . .
N16 C25 H25B 105.3 . .
H25A C25 H25B 109.5 . .
N16 C25 H25C 112.0 . .
H25A C25 H25C 109.5 . .
H25B C25 H25C 109.5 . .
S1 O4 Cu4 124.45(18) . 8_544
S2 O8 Cu1 133.5(2) . 6
C8 N7 C9 102.8(3) . .
C8 N7 Cu3 125.1(3) . 18_545
C9 N7 Cu3 131.5(3) . 18_545
N6 C9 N7 112.4(4) . .
N6 C9 H9 123.8 . .
N7 C9 H9 123.8 . .
O9 C19 H19A 109.5 . .
O9 C19 H19B 109.5 . .
H19A C19 H19B 109.5 . .
O9 C19 H19C 109.5 . .
H19A C19 H19C 109.5 . .
H19B C19 H19C 109.5 . .

loop_
_geom_bond_atom_site_label_1
_geom_bond_atom_site_label_2
_geom_bond_distance
_geom_bond_site_symmetry_2
Cu1 N6 1.979(3) .
Cu1 O3 1.982(3) .
Cu1 N10 1.995(3) .
Cu1 N12 2.029(3) .
Cu1 O8 2.218(3) 8_544
Cu2 N13 1.930(4) .
Cu2 O7 1.959(3) .
Cu2 N3 1.970(3) .
Cu2 N5 2.050(3) .
Cu2 O9 2.265(4) .
Cu3 N9 1.955(4) .
Cu3 O1 1.969(3) .
Cu3 N7 1.983(3) 17
Cu3 N8 2.065(4) .
Cu3 O10 2.204(4) .
Cu4 O4 1.957(3) 6
Cu4 O6 1.963(3) .
Cu4 N2 1.968(4) .
Cu4 N1 2.063(4) .
Cu4 O11 2.271(4) .
N1 C1 1.325(6) .
N1 C5 1.356(6) .
N2 C6 1.327(5) .
N2 N3 1.349(5) .
N3 C7 1.350(5) .
N4 C7 1.331(5) .
N4 C6 1.351(6) .
N5 C8 1.317(5) .
N5 N6 1.371(4) .
N6 C9 1.318(5) .
N8 C14 1.327(6) .
N8 C10 1.356(6) .
N9 C15 1.332(6) .
N9 N10 1.360(5) .
N10 C16 1.332(5) .
N11 C16 1.332(6) .
N11 C15 1.341(6) .
N12 C17 1.338(6) .
N12 N13 1.355(5) .
N13 C18 1.331(6) .
N14 C17 1.326(6) .
N14 C18 1.346(7) .
N15 C20 1.367(11) .
N15 C21 1.427(11) .
N15 C22 1.504(12) .
N16 C23 1.298(14) .
N16 C24 1.519(15) .
N16 C25 1.553(15) .
O1 S1 1.477(3) .
O2 S1 1.436(3) .
O3 S1 1.479(3) .
O5 S2 1.463(3) .
O6 S2 1.487(3) .
O7 S2 1.487(3) .
O9 C19 1.431(8) .
O9 H9A 0.72(6) .
O10 C20 1.127(10) .
O11 C23 1.225(13) .
S2 O8 1.455(3) .
S1 O4 1.484(3) .
C1 C2 1.387(7) .
C1 H1 0.9300 .
C2 C3 1.381(8) .
C2 H2 0.9300 .
C3 C4 1.368(7) .
C3 H3 0.9300 .
C4 C5 1.381(6) .
C4 H4 0.9300 .
C5 C6 1.472(6) .
C7 C8 1.454(6) .
C8 N7 1.339(5) .
C10 C11 1.371(8) .
C10 H10 0.9300 .
C11 C12 1.356(9) .
C11 H11 0.9300 .
C12 C13 1.393(9) .
C12 H12 0.9300 .
C13 C14 1.379(7) .
C13 H13 0.9300 .
C14 C15 1.482(7) .
C16 C17 1.450(6) .
C18 H18 0.9300 .
C20 H20 0.9300 .
C21 H21A 0.9600 .
C21 H21B 0.9600 .
C21 H21C 0.9600 .
C22 H22A 0.9600 .
C22 H22B 0.9600 .
C22 H22C 0.9600 .
C23 H23 0.9300 .
C24 H24A 0.9600 .
C24 H24B 0.9600 .
C24 H24C 0.9600 .
C25 H25A 0.9600 .
C25 H25B 0.9600 .
C25 H25C 0.9600 .
O4 Cu4 1.957(3) 8_544
O8 Cu1 2.218(3) 6
N7 C9 1.349(5) .
N7 Cu3 1.984(3) 18_545
C9 H9 0.9300 .
C19 H19A 0.9600 .
C19 H19B 0.9600 .
C19 H19C 0.9600 .

loop_
_platon_squeeze_void_nr
_platon_squeeze_void_average_x
_platon_squeeze_void_average_y
_platon_squeeze_void_average_z
_platon_squeeze_void_volume
_platon_squeeze_void_count_electrons
_platon_squeeze_void_content
1 0.000 0.000 -0.006 3035 701 ' '
2 0.333 0.667 0.187 3035 701 ' '
3 0.667 0.333 0.853 3035 701 ' '
